data_7233964
loop_
_publ_author_name
'Pei-Xin Li'
'Ming-Sheng Wang'
'Li-Zhen Cai'
'Guan-E. Wang'
'Guo-Cong Guo'

_publ_section_title
;
 Rare electron-transfer photochromic and thermochromic difunctional
 compounds
;
_journal_name_full 'Journal of Materials Chemistry C'
_journal_page_first 253
_journal_page_last 256
_journal_paper_doi 10.1039/C4TC01315H
_journal_volume 3
_journal_year 2015
_chemical_formula_sum 'C12 H10 Cl2 N2 O2 Zn'
_chemical_formula_weight 350.49
_space_group_IT_number 15
_space_group_name_Hall '-C 2yc'
_space_group_name_H-M_alt 'C 1 2/c 1'
_symmetry_cell_setting monoclinic
_symmetry_space_group_name_H-M 'C 1 2/c 1'
_atom_sites_solution_hydrogens geom
_atom_sites_solution_primary direct
_atom_sites_solution_secondary difmap
_cell_angle_alpha 90.00
_cell_angle_beta 113.670(9)
_cell_angle_gamma 90.00
_cell_formula_units_Z 8
_cell_length_a 21.042(14)
_cell_length_b 8.881(5)
_cell_length_c 16.352(10)
_cell_measurement_reflns_used 3886
_cell_measurement_temperature 293(2)
_cell_measurement_theta_max 27.4045
_cell_measurement_theta_min 2.0022
_cell_volume 2799(3)
_computing_structure_refinement 'SHELXL-97 (Sheldrick, 1997)'
_computing_structure_solution 'SHELXS-97 (Sheldrick, 1990)'
_diffrn_ambient_temperature 293(2)
_diffrn_detector_area_resol_mean 28.5714
_diffrn_measured_fraction_theta_full 0.981
_diffrn_measured_fraction_theta_max 0.981
_diffrn_measurement_device_type Saturn70
_diffrn_measurement_method CCD_Profile_fitting
_diffrn_radiation_monochromator graphite
_diffrn_radiation_source 'fine-focus sealed tube'
_diffrn_radiation_type MoK\a
_diffrn_radiation_wavelength 0.71073
_diffrn_reflns_av_R_equivalents 0.0320
_diffrn_reflns_av_sigmaI/netI 0.0310
_diffrn_reflns_limit_h_max 26
_diffrn_reflns_limit_h_min -27
_diffrn_reflns_limit_k_max 11
_diffrn_reflns_limit_k_min -11
_diffrn_reflns_limit_l_max 21
_diffrn_reflns_limit_l_min -21
_diffrn_reflns_number 10721
_diffrn_reflns_theta_full 27.41
_diffrn_reflns_theta_max 27.41
_diffrn_reflns_theta_min 2.11
_exptl_absorpt_coefficient_mu 2.134
_exptl_absorpt_correction_T_max 1.0000
_exptl_absorpt_correction_T_min 0.8879
_exptl_absorpt_correction_type multi-scan
_exptl_crystal_colour 'pale yellow'
_exptl_crystal_density_diffrn 1.664
_exptl_crystal_density_method 'not measured'
_exptl_crystal_description block
_exptl_crystal_F_000 1408
_exptl_crystal_size_max 0.1500
_exptl_crystal_size_mid 0.1200
_exptl_crystal_size_min 0.0600
_refine_diff_density_max 2.128
_refine_diff_density_min -0.808
_refine_diff_density_rms 0.154
_refine_ls_extinction_method none
_refine_ls_goodness_of_fit_ref 1.046
_refine_ls_hydrogen_treatment mixed
_refine_ls_matrix_type full
_refine_ls_number_parameters 172
_refine_ls_number_reflns 3127
_refine_ls_number_restraints 0
_refine_ls_restrained_S_all 1.046
_refine_ls_R_factor_all 0.0848
_refine_ls_R_factor_gt 0.0740
_refine_ls_shift/su_max 0.035
_refine_ls_shift/su_mean 0.010
_refine_ls_structure_factor_coef Fsqd
_refine_ls_weighting_details 'calc w=1/[\s^2^(Fo^2^)+(0.1633P)^2^+11.3840P] where P=(Fo^2^+2Fc^2^)/3'
_refine_ls_weighting_scheme calc
_refine_ls_wR_factor_gt 0.2330
_refine_ls_wR_factor_ref 0.2459
_reflns_number_gt 2622
_reflns_number_total 3127
_reflns_threshold_expression >2sigma(I)
_cod_data_source_file 1000002.cif
_cod_data_source_block PCOD1000002
_cod_depositor_comments
;
The following automatic conversions were performed:

data item '_exptl_absorpt_correction_type' value 'Multi-scan' was
changed to 'multi-scan' in accordance with the built-in table derived
from the CIF Core dictionary named 'cif_core.dic' version 2.4.5 last
updated on 2014-11-21.

Automatic conversion script
Id: cif_fix_values 6909 2019-04-08 15:41:33Z antanas 
;
_cod_original_cell_volume 2798(3)
_cod_original_sg_symbol_H-M C2/c
_cod_database_code 7233964

loop_
_symmetry_equiv_pos_as_xyz
'x, y, z'
'-x, y, -z+1/2'
'x+1/2, y+1/2, z'
'-x+1/2, y+1/2, -z+1/2'
'-x, -y, -z'
'x, -y, z-1/2'
'-x+1/2, -y+1/2, -z'
'x+1/2, -y+1/2, z-1/2'

loop_
_atom_site_label
_atom_site_type_symbol
_atom_site_fract_x
_atom_site_fract_y
_atom_site_fract_z
_atom_site_U_iso_or_equiv
_atom_site_adp_type
_atom_site_occupancy
_atom_site_symmetry_multiplicity
_atom_site_calc_flag
_atom_site_refinement_flags
_atom_site_disorder_assembly
_atom_site_disorder_group
Zn1 Zn 0.18547(4) 0.07084(8) 0.04253(5) 0.0452(3) Uani 1 1 d . . .
Cl2 Cl 0.14146(8) -0.12176(16) 0.09963(10) 0.0444(4) Uani 1 1 d . . .
Cl3 Cl 0.27423(8) 0.19397(15) 0.15241(9) 0.0448(4) Uani 1 1 d . . .
O1 O 0.2153(2) -0.0155(6) -0.0459(3) 0.0524(11) Uani 1 1 d . . .
C12 C 0.1662(3) -0.0643(7) -0.1172(5) 0.0486(14) Uani 1 1 d . . .
O2 O 0.1057(3) -0.0729(8) -0.1284(4) 0.0789(19) Uani 1 1 d . . .
N1 N -0.1131(2) -0.7613(6) -0.4847(4) 0.0465(11) Uani 1 1 d . . .
N2 N 0.1376(2) -0.2133(6) -0.2533(3) 0.0433(11) Uani 1 1 d . . .
C6 C 0.0386(3) -0.4223(6) -0.3521(4) 0.0435(13) Uani 1 1 d . . .
C8 C 0.0733(4) -0.1673(8) -0.3044(5) 0.0560(16) Uani 1 1 d . . .
H8A H 0.0624 -0.0655 -0.3061 0.067 Uiso 1 1 calc R . .
C10 C 0.1553(4) -0.3573(9) -0.2523(6) 0.068(2) Uani 1 1 d . . .
H10A H 0.2008 -0.3871 -0.2187 0.082 Uiso 1 1 calc R . .
C2 C -0.0835(3) -0.5020(8) -0.4519(5) 0.0568(17) Uani 1 1 d . . .
H2A H -0.0981 -0.4021 -0.4602 0.068 Uiso 1 1 calc R . .
C5 C -0.0152(3) -0.5377(7) -0.3985(4) 0.0447(13) Uani 1 1 d . . .
C11 C 0.1884(3) -0.1067(8) -0.1915(5) 0.0516(15) Uani 1 1 d . . .
H11A H 0.1912 -0.0170 -0.2238 0.062 Uiso 1 1 calc R . .
H11B H 0.2340 -0.1530 -0.1665 0.062 Uiso 1 1 calc R . .
C7 C 0.0227(3) -0.2691(7) -0.3550(5) 0.0542(15) Uani 1 1 d . . .
H7A H -0.0217 -0.2353 -0.3907 0.065 Uiso 1 1 calc R . .
C1 C -0.1293(3) -0.6161(8) -0.4924(5) 0.0512(15) Uani 1 1 d . . .
H1A H -0.1749 -0.5899 -0.5277 0.061 Uiso 1 1 calc R . .
C9 C 0.1062(4) -0.4631(9) -0.3014(6) 0.072(2) Uani 1 1 d . . .
H9A H 0.1192 -0.5635 -0.2999 0.086 Uiso 1 1 calc R . .
C3 C -0.0469(4) -0.7946(8) -0.4352(7) 0.075(2) Uani 1 1 d . . .
H3A H -0.0334 -0.8950 -0.4297 0.089 Uiso 1 1 calc R . .
C4 C 0.0023(3) -0.6869(8) -0.3917(7) 0.079(3) Uani 1 1 d . . .
H4A H 0.0478 -0.7160 -0.3575 0.094 Uiso 1 1 calc R . .

loop_
_atom_site_aniso_label
_atom_site_aniso_U_11
_atom_site_aniso_U_22
_atom_site_aniso_U_33
_atom_site_aniso_U_23
_atom_site_aniso_U_13
_atom_site_aniso_U_12
Zn1 0.0439(5) 0.0434(5) 0.0455(5) 0.0002(3) 0.0152(4) -0.0004(3)
Cl2 0.0529(8) 0.0408(7) 0.0449(8) 0.0051(5) 0.0253(7) -0.0078(6)
Cl3 0.0467(8) 0.0365(7) 0.0358(7) -0.0007(5) 0.0004(6) -0.0017(5)
O1 0.045(2) 0.057(3) 0.053(3) -0.012(2) 0.017(2) -0.010(2)
C12 0.045(3) 0.051(3) 0.048(4) -0.010(3) 0.017(3) -0.013(3)
O2 0.047(3) 0.118(5) 0.073(4) -0.035(3) 0.026(3) -0.023(3)
N1 0.037(2) 0.045(3) 0.057(3) -0.004(2) 0.018(2) 0.000(2)
N2 0.039(2) 0.047(3) 0.039(3) -0.004(2) 0.011(2) -0.004(2)
C6 0.041(3) 0.040(3) 0.043(3) -0.001(2) 0.010(3) 0.005(2)
C8 0.058(4) 0.043(3) 0.059(4) -0.002(3) 0.015(3) 0.004(3)
C10 0.045(4) 0.058(4) 0.078(5) -0.011(4) 0.000(3) 0.003(3)
C2 0.036(3) 0.047(3) 0.074(5) 0.002(3) 0.008(3) 0.008(2)
C5 0.036(3) 0.048(3) 0.047(3) -0.007(3) 0.013(3) 0.005(2)
C11 0.048(3) 0.056(4) 0.050(4) -0.012(3) 0.019(3) -0.014(3)
C7 0.045(3) 0.045(3) 0.061(4) -0.001(3) 0.010(3) 0.007(3)
C1 0.035(3) 0.047(3) 0.058(4) 0.002(3) 0.004(3) 0.004(2)
C9 0.044(4) 0.043(3) 0.105(7) -0.009(4) 0.006(4) 0.008(3)
C3 0.046(4) 0.040(3) 0.112(7) -0.008(4) 0.005(4) 0.007(3)
C4 0.033(3) 0.046(4) 0.118(7) -0.005(4) -0.010(4) 0.009(3)

loop_
_atom_type_symbol
_atom_type_description
_atom_type_scat_dispersion_real
_atom_type_scat_dispersion_imag
_atom_type_scat_source
C C 0.0033 0.0016 'International Tables Vol C Tables 4.2.6.8 and 6.1.1.4'
H H 0.0000 0.0000 'International Tables Vol C Tables 4.2.6.8 and 6.1.1.4'
N N 0.0061 0.0033 'International Tables Vol C Tables 4.2.6.8 and 6.1.1.4'
O O 0.0106 0.0060 'International Tables Vol C Tables 4.2.6.8 and 6.1.1.4'
Cl Cl 0.1484 0.1585 'International Tables Vol C Tables 4.2.6.8 and 6.1.1.4'
Zn Zn 0.2839 1.4301 'International Tables Vol C Tables 4.2.6.8 and 6.1.1.4'

loop_
_geom_angle_atom_site_label_1
_geom_angle_atom_site_label_2
_geom_angle_atom_site_label_3
_geom_angle
_geom_angle_site_symmetry_1
_geom_angle_site_symmetry_3
O1 Zn1 N1 110.0(2) . 2_564
O1 Zn1 Cl3 111.49(14) . .
N1 Zn1 Cl3 103.52(16) 2_564 .
O1 Zn1 Cl2 107.99(15) . .
N1 Zn1 Cl2 112.13(15) 2_564 .
Cl3 Zn1 Cl2 111.71(7) . .
C12 O1 Zn1 115.1(4) . .
O2 C12 O1 124.9(6) . .
O2 C12 C11 120.3(6) . .
O1 C12 C11 114.7(5) . .
C1 N1 C3 116.0(6) . .
C1 N1 Zn1 122.9(4) . 2_544
C3 N1 Zn1 121.0(5) . 2_544
C8 N2 C10 120.7(6) . .
C8 N2 C11 120.2(6) . .
C10 N2 C11 118.9(6) . .
C9 C6 C7 116.9(6) . .
C9 C6 C5 121.0(6) . .
C7 C6 C5 122.0(6) . .
N2 C8 C7 121.0(6) . .
N2 C10 C9 120.2(6) . .
C5 C2 C1 119.0(6) . .
C4 C5 C2 116.8(6) . .
C4 C5 C6 120.1(5) . .
C2 C5 C6 123.2(6) . .
N2 C11 C12 109.6(5) . .
C8 C7 C6 119.8(6) . .
N1 C1 C2 124.7(6) . .
C6 C9 C10 121.3(7) . .
N1 C3 C4 123.0(6) . .
C5 C4 C3 120.5(6) . .

loop_
_geom_bond_atom_site_label_1
_geom_bond_atom_site_label_2
_geom_bond_distance
_geom_bond_site_symmetry_2
Zn1 O1 1.950(5) .
Zn1 N1 2.069(5) 2_564
Zn1 Cl3 2.2841(17) .
Zn1 Cl2 2.3129(17) .
O1 C12 1.284(8) .
C12 O2 1.213(8) .
C12 C11 1.514(9) .
N1 C1 1.326(8) .
N1 C3 1.332(9) .
N1 Zn1 2.069(5) 2_544
N2 C8 1.336(9) .
N2 C10 1.330(9) .
N2 C11 1.481(8) .
C6 C9 1.377(9) .
C6 C7 1.398(8) .
C6 C5 1.489(9) .
C8 C7 1.390(10) .
C10 C9 1.389(10) .
C2 C5 1.387(8) .
C2 C1 1.372(9) .
C5 C4 1.368(9) .
C3 C4 1.380(10) .
